data_4072368
loop_
_publ_author_name
'Kaufmann, Linda'
'Vitze, Hannes'
'Bolte, Michael'
'Lerner, Hans-Wolfram'
'Wagner, Matthias'

_publ_section_title
;
 9-Ferrocenyl-9-borafluorene&#xE5F8;A Redox-Switchable Main Group Lewis
 Acid
;
_journal_issue 23
_journal_name_full Organometallics
_journal_page_first 6215
_journal_paper_doi 10.1021/om800803f
_journal_volume 27
_journal_year 2008
_chemical_formula_sum 'C22 H17 B Fe'
_chemical_formula_weight 348.02
_chemical_name_systematic ?
_space_group_IT_number 15
_symmetry_cell_setting monoclinic
_symmetry_space_group_name_Hall '-C 2yc'
_symmetry_space_group_name_H-M 'C 1 2/c 1'
_atom_sites_solution_hydrogens geom
_atom_sites_solution_primary direct
_atom_sites_solution_secondary difmap
_audit_creation_method SHELXL-97
_cell_angle_alpha 90.00
_cell_angle_beta 120.345(3)
_cell_angle_gamma 90.00
_cell_formula_units_Z 16
_cell_length_a 28.7036(16)
_cell_length_b 11.0886(5)
_cell_length_c 23.9109(15)
_cell_measurement_reflns_used 27239
_cell_measurement_temperature 173(2)
_cell_measurement_theta_max 25.7
_cell_measurement_theta_min 3.6
_cell_volume 6567.8(7)
_computing_cell_refinement 'X-Area (Stoe & Cie, 2001)'
_computing_data_collection 'X-Area (Stoe & Cie, 2001)'
_computing_data_reduction 'X-Area (Stoe & Cie, 2001)'
_computing_molecular_graphics 'XP in SHELXTL-Plus (Sheldrick, 1991)'
_computing_publication_material SHELXL97
_computing_structure_refinement 'SHELXL97 (Sheldrick, 1997) '
_computing_structure_solution 'SHELXS97 (Sheldrick, 1990) '
_diffrn_ambient_temperature 173(2)
_diffrn_measured_fraction_theta_full 0.997
_diffrn_measured_fraction_theta_max 0.988
_diffrn_measurement_device_type 'STOE IPDS II two-circle-diffractometer'
_diffrn_measurement_method \w
_diffrn_radiation_monochromator graphite
_diffrn_radiation_source 'fine-focus sealed tube'
_diffrn_radiation_type MoK\a
_diffrn_radiation_wavelength 0.71073
_diffrn_reflns_av_R_equivalents 0.0801
_diffrn_reflns_av_sigmaI/netI 0.0454
_diffrn_reflns_limit_h_max 34
_diffrn_reflns_limit_h_min -34
_diffrn_reflns_limit_k_max 13
_diffrn_reflns_limit_k_min -13
_diffrn_reflns_limit_l_max 28
_diffrn_reflns_limit_l_min -29
_diffrn_reflns_number 40259
_diffrn_reflns_theta_full 25.00
_diffrn_reflns_theta_max 25.67
_diffrn_reflns_theta_min 3.59
_diffrn_standards_number 0
_exptl_absorpt_coefficient_mu 0.916
_exptl_absorpt_correction_T_max 0.8980
_exptl_absorpt_correction_T_min 0.7900
_exptl_absorpt_correction_type multi-scan
_exptl_absorpt_process_details 'MULABS (Spek, 2003; Blessing, 1995)'
_exptl_crystal_colour red
_exptl_crystal_density_diffrn 1.408
_exptl_crystal_density_method 'not measured'
_exptl_crystal_description plate
_exptl_crystal_F_000 2880
_exptl_crystal_size_max 0.27
_exptl_crystal_size_mid 0.26
_exptl_crystal_size_min 0.12
_refine_diff_density_max 0.222
_refine_diff_density_min -0.423
_refine_diff_density_rms 0.051
_refine_ls_extinction_method none
_refine_ls_goodness_of_fit_ref 0.988
_refine_ls_hydrogen_treatment mixed
_refine_ls_matrix_type full
_refine_ls_number_parameters 433
_refine_ls_number_reflns 6160
_refine_ls_number_restraints 0
_refine_ls_restrained_S_all 0.988
_refine_ls_R_factor_all 0.0562
_refine_ls_R_factor_gt 0.0367
_refine_ls_shift/su_max 0.001
_refine_ls_shift/su_mean 0.000
_refine_ls_structure_factor_coef Fsqd
_refine_ls_weighting_details 'calc w=1/[\s^2^(Fo^2^)+(0.0432P)^2^+0.0000P] where P=(Fo^2^+2Fc^2^)/3'
_refine_ls_weighting_scheme calc
_refine_ls_wR_factor_gt 0.0763
_refine_ls_wR_factor_ref 0.0818
_reflns_number_gt 4795
_reflns_number_total 6160
_reflns_threshold_expression I>2\s(I)
_cod_data_source_file om800803f_si_001.cif
_cod_data_source_block wa716_/_Compound_3
_cod_depositor_comments
;
The following automatic conversions were performed:

'_symmetry_cell_setting' value 'Monoclinic' changed to 'monoclinic'
according to /home/saulius/struct/CIF-dictionaries/cif_core.dic
dictionary named 'cif_core.dic' version 2.4.1 from 2010-06-29.

Automatic conversion script
Id: cif_fix_values 1715 2011-07-08 13:25:40Z adriana 
;
_cod_original_cell_volume 6567.8(6)
_cod_original_sg_symbol_H-M 'C 2/c'
_cod_database_code 4072368

loop_
_symmetry_equiv_pos_as_xyz
'x, y, z'
'-x, y, -z+1/2'
'x+1/2, y+1/2, z'
'-x+1/2, y+1/2, -z+1/2'
'-x, -y, -z'
'x, -y, z-1/2'
'-x+1/2, -y+1/2, -z'
'x+1/2, -y+1/2, z-1/2'

loop_
_atom_site_label
_atom_site_type_symbol
_atom_site_fract_x
_atom_site_fract_y
_atom_site_fract_z
_atom_site_U_iso_or_equiv
_atom_site_adp_type
_atom_site_occupancy
_atom_site_symmetry_multiplicity
_atom_site_calc_flag
_atom_site_refinement_flags
Fe1 Fe 0.215391(14) 0.73088(3) 0.285105(17) 0.02754(9) Uani 1 1 d .
B1 B 0.18519(10) 0.5720(3) 0.34916(13) 0.0299(6) Uani 1 1 d .
C1 C 0.17246(9) 0.7047(2) 0.33031(12) 0.0303(5) Uani 1 1 d .
C2 C 0.13719(10) 0.7447(2) 0.26373(13) 0.0363(6) Uani 1 1 d .
H2 H 0.1072 0.7011 0.2312 0.044 Uiso 1 1 calc R
C3 C 0.15486(11) 0.8594(2) 0.25524(14) 0.0405(6) Uani 1 1 d .
H3 H 0.1390 0.9049 0.2162 0.049 Uiso 1 1 calc R
C4 C 0.20053(11) 0.8944(2) 0.31532(14) 0.0388(6) Uani 1 1 d .
H4 H 0.2204 0.9671 0.3232 0.047 Uiso 1 1 calc R
C5 C 0.21118(10) 0.8022(2) 0.36141(13) 0.0344(5) Uani 1 1 d .
H5 H 0.2391 0.8038 0.4056 0.041 Uiso 1 1 calc R
C11 C 0.25522(11) 0.5734(2) 0.28672(13) 0.0361(6) Uani 1 1 d .
H11 H 0.2551 0.4987 0.3061 0.043 Uiso 1 1 calc R
C12 C 0.21766(12) 0.6096(2) 0.22157(14) 0.0409(6) Uani 1 1 d .
H12 H 0.1878 0.5639 0.1903 0.049 Uiso 1 1 calc R
C13 C 0.23327(12) 0.7267(2) 0.21221(14) 0.0420(6) Uani 1 1 d .
H13 H 0.2158 0.7723 0.1733 0.050 Uiso 1 1 calc R
C14 C 0.27924(11) 0.7631(2) 0.27085(14) 0.0406(6) Uani 1 1 d .
H14 H 0.2979 0.8375 0.2781 0.049 Uiso 1 1 calc R
C15 C 0.29278(10) 0.6691(2) 0.31722(14) 0.0370(6) Uani 1 1 d .
H15 H 0.3218 0.6702 0.3608 0.044 Uiso 1 1 calc R
C21 C 0.15359(9) 0.4552(2) 0.30931(12) 0.0297(5) Uani 1 1 d .
C22 C 0.18259(9) 0.3520(2) 0.34601(11) 0.0287(5) Uani 1 1 d .
C23 C 0.16480(10) 0.2358(2) 0.32313(13) 0.0349(5) Uani 1 1 d .
H23 H 0.1843 0.1677 0.3482 0.042 Uiso 1 1 calc R
C24 C 0.11813(11) 0.2206(2) 0.26312(14) 0.0421(6) Uani 1 1 d .
H24 H 0.1061 0.1415 0.2469 0.051 Uiso 1 1 calc R
C25 C 0.08915(11) 0.3191(3) 0.22701(14) 0.0458(7) Uani 1 1 d .
H25 H 0.0571 0.3075 0.1864 0.055 Uiso 1 1 calc R
C26 C 0.10678(10) 0.4361(2) 0.24998(13) 0.0405(6) Uani 1 1 d .
H26 H 0.0865 0.5033 0.2248 0.049 Uiso 1 1 calc R
C31 C 0.23460(9) 0.5168(2) 0.41325(12) 0.0303(5) Uani 1 1 d .
C32 C 0.23152(9) 0.3892(2) 0.40717(11) 0.0303(5) Uani 1 1 d .
C33 C 0.27067(10) 0.3155(3) 0.45473(13) 0.0371(6) Uani 1 1 d .
H33 H 0.2686 0.2304 0.4496 0.045 Uiso 1 1 calc R
C34 C 0.31316(10) 0.3686(3) 0.51027(13) 0.0451(7) Uani 1 1 d .
H34 H 0.3400 0.3191 0.5432 0.054 Uiso 1 1 calc R
C35 C 0.31631(11) 0.4929(3) 0.51750(13) 0.0468(7) Uani 1 1 d .
H35 H 0.3451 0.5281 0.5555 0.056 Uiso 1 1 calc R
C36 C 0.27737(10) 0.5666(3) 0.46932(13) 0.0401(6) Uani 1 1 d .
H36 H 0.2800 0.6516 0.4747 0.048 Uiso 1 1 calc R
Fe1A Fe 0.414812(13) 0.95098(3) 0.547888(17) 0.03001(10) Uani 1 1 d .
B1A B 0.49939(11) 0.7715(3) 0.61965(14) 0.0321(6) Uani 1 1 d .
C1A C 0.48926(9) 0.9062(2) 0.62372(12) 0.0317(5) Uani 1 1 d .
C2A C 0.49341(10) 1.0002(2) 0.58417(12) 0.0348(5) Uani 1 1 d .
H2A H 0.5132 0.9943 0.5623 0.042 Uiso 1 1 calc R
C3A C 0.46302(10) 1.1027(2) 0.58337(13) 0.0383(6) Uani 1 1 d .
H3A H 0.4590 1.1761 0.5609 0.046 Uiso 1 1 calc R
C4A C 0.43973(11) 1.0752(2) 0.62245(13) 0.0380(6) Uani 1 1 d .
H4A H 0.4175 1.1273 0.6305 0.046 Uiso 1 1 calc R
C5A C 0.45550(10) 0.9569(2) 0.64697(12) 0.0344(5) Uani 1 1 d .
H5A H 0.4455 0.9168 0.6745 0.041 Uiso 1 1 calc R
C11A C 0.37990(12) 0.7978(3) 0.49431(14) 0.0461(7) Uani 1 1 d .
H11A H 0.3959 0.7201 0.5019 0.055 Uiso 1 1 calc R
C12A C 0.38262(11) 0.8895(3) 0.45398(13) 0.0456(7) Uani 1 1 d .
H12A H 0.4010 0.8842 0.4304 0.055 Uiso 1 1 calc R
C13A C 0.35269(11) 0.9903(3) 0.45576(13) 0.0422(6) Uani 1 1 d .
H13A H 0.3475 1.0641 0.4331 0.051 Uiso 1 1 calc R
C14A C 0.33193(10) 0.9623(3) 0.49702(13) 0.0421(6) Uani 1 1 d .
H14A H 0.3105 1.0136 0.5068 0.050 Uiso 1 1 calc R
C15A C 0.34904(11) 0.8436(3) 0.52090(14) 0.0448(7) Uani 1 1 d .
H15A H 0.3412 0.8018 0.5498 0.054 Uiso 1 1 calc R
C21A C 0.53435(10) 0.7114(2) 0.59268(12) 0.0336(5) Uani 1 1 d .
C22A C 0.53165(10) 0.5844(2) 0.59784(12) 0.0340(5) Uani 1 1 d .
C23A C 0.56018(11) 0.5067(3) 0.58027(14) 0.0435(6) Uani 1 1 d .
H23A H 0.5578 0.4218 0.5837 0.052 Uiso 1 1 calc R
C24A C 0.59245(12) 0.5556(3) 0.55754(15) 0.0501(7) Uani 1 1 d .
H24A H 0.6119 0.5035 0.5451 0.060 Uiso 1 1 calc R
C25A C 0.59624(12) 0.6791(3) 0.55304(15) 0.0491(7) Uani 1 1 d .
H25A H 0.6187 0.7112 0.5381 0.059 Uiso 1 1 calc R
C26A C 0.56728(11) 0.7574(3) 0.57035(14) 0.0430(6) Uani 1 1 d .
H26A H 0.5701 0.8421 0.5669 0.052 Uiso 1 1 calc R
C31A C 0.47811(9) 0.6590(2) 0.64097(12) 0.0312(5) Uani 1 1 d .
C32A C 0.49732(9) 0.5530(2) 0.62589(11) 0.0323(5) Uani 1 1 d .
C33A C 0.48439(10) 0.4394(2) 0.63803(13) 0.0383(6) Uani 1 1 d .
H33A H 0.4972 0.3693 0.6272 0.046 Uiso 1 1 calc R
C34A C 0.45233(10) 0.4292(2) 0.66640(13) 0.0391(6) Uani 1 1 d .
H34A H 0.4437 0.3516 0.6754 0.047 Uiso 1 1 calc R
C35A C 0.43311(10) 0.5310(2) 0.68149(13) 0.0383(6) Uani 1 1 d .
H35A H 0.4112 0.5228 0.7006 0.046 Uiso 1 1 calc R
C36A C 0.44561(10) 0.6461(2) 0.66885(13) 0.0360(6) Uani 1 1 d .
H36A H 0.4320 0.7155 0.6792 0.043 Uiso 1 1 calc R

loop_
_atom_site_aniso_label
_atom_site_aniso_U_11
_atom_site_aniso_U_22
_atom_site_aniso_U_33
_atom_site_aniso_U_23
_atom_site_aniso_U_13
_atom_site_aniso_U_12
Fe1 0.03055(18) 0.02131(16) 0.03157(18) 0.00014(14) 0.01627(15) 0.00188(13)
B1 0.0243(13) 0.0337(14) 0.0330(14) -0.0011(11) 0.0155(11) -0.0024(11)
C1 0.0296(12) 0.0301(13) 0.0342(13) -0.0025(10) 0.0183(11) 0.0004(9)
C2 0.0321(13) 0.0319(13) 0.0423(14) 0.0025(11) 0.0170(11) 0.0040(10)
C3 0.0415(15) 0.0292(13) 0.0505(16) 0.0076(12) 0.0231(13) 0.0101(11)
C4 0.0466(15) 0.0236(12) 0.0539(17) -0.0042(11) 0.0310(14) 0.0020(11)
C5 0.0373(13) 0.0293(13) 0.0402(14) -0.0079(10) 0.0222(12) -0.0011(10)
C11 0.0483(15) 0.0238(12) 0.0453(15) 0.0009(10) 0.0304(13) 0.0066(10)
C12 0.0534(16) 0.0337(14) 0.0415(15) -0.0078(12) 0.0284(14) -0.0016(12)
C13 0.0572(17) 0.0372(14) 0.0440(16) 0.0066(12) 0.0346(14) 0.0083(13)
C14 0.0448(15) 0.0322(13) 0.0574(17) 0.0026(12) 0.0351(14) 0.0021(11)
C15 0.0351(13) 0.0332(13) 0.0440(15) 0.0022(11) 0.0211(12) 0.0067(11)
C21 0.0240(11) 0.0298(12) 0.0330(12) 0.0023(10) 0.0127(10) -0.0004(9)
C22 0.0270(11) 0.0317(12) 0.0312(13) 0.0036(10) 0.0176(10) -0.0005(9)
C23 0.0384(14) 0.0289(12) 0.0425(14) 0.0046(11) 0.0243(12) -0.0003(10)
C24 0.0444(15) 0.0343(14) 0.0465(16) -0.0039(12) 0.0220(13) -0.0153(12)
C25 0.0363(14) 0.0411(15) 0.0408(15) -0.0026(12) 0.0053(12) -0.0120(12)
C26 0.0327(13) 0.0335(13) 0.0427(15) 0.0038(12) 0.0098(12) -0.0029(11)
C31 0.0249(11) 0.0365(13) 0.0319(12) 0.0021(10) 0.0161(10) -0.0034(9)
C32 0.0280(12) 0.0383(13) 0.0292(12) 0.0053(10) 0.0178(10) -0.0009(10)
C33 0.0340(13) 0.0446(14) 0.0377(14) 0.0114(12) 0.0218(12) 0.0050(11)
C34 0.0284(13) 0.069(2) 0.0338(14) 0.0190(14) 0.0126(12) 0.0068(13)
C35 0.0321(14) 0.067(2) 0.0313(14) 0.0034(13) 0.0091(12) -0.0103(13)
C36 0.0336(13) 0.0482(16) 0.0335(13) -0.0014(12) 0.0134(11) -0.0105(12)
Fe1A 0.02842(18) 0.02725(17) 0.03099(19) -0.00364(14) 0.01253(14) -0.00672(14)
B1A 0.0250(13) 0.0338(14) 0.0328(14) -0.0008(12) 0.0112(11) -0.0014(11)
C1A 0.0253(12) 0.0319(12) 0.0322(13) -0.0022(10) 0.0104(10) -0.0046(9)
C2A 0.0296(12) 0.0341(13) 0.0368(13) -0.0046(11) 0.0138(11) -0.0092(10)
C3A 0.0382(14) 0.0266(12) 0.0430(15) -0.0023(11) 0.0151(12) -0.0072(11)
C4A 0.0392(14) 0.0296(13) 0.0398(14) -0.0095(11) 0.0159(12) -0.0036(10)
C5A 0.0339(12) 0.0329(13) 0.0313(13) -0.0046(10) 0.0127(10) -0.0024(10)
C11A 0.0446(16) 0.0377(15) 0.0418(16) -0.0136(12) 0.0113(13) -0.0146(12)
C12A 0.0406(15) 0.0606(19) 0.0347(14) -0.0141(13) 0.0184(13) -0.0185(13)
C13A 0.0355(14) 0.0484(16) 0.0338(14) 0.0054(12) 0.0109(12) -0.0080(12)
C14A 0.0304(13) 0.0498(16) 0.0395(14) -0.0004(12) 0.0128(11) -0.0082(12)
C15A 0.0399(15) 0.0503(17) 0.0383(15) -0.0026(12) 0.0155(13) -0.0204(13)
C21A 0.0289(12) 0.0376(14) 0.0315(13) 0.0011(10) 0.0132(11) 0.0025(10)
C22A 0.0310(12) 0.0346(13) 0.0298(12) -0.0008(10) 0.0104(11) 0.0041(10)
C23A 0.0461(16) 0.0391(14) 0.0463(16) -0.0003(12) 0.0241(13) 0.0082(12)
C24A 0.0486(16) 0.0546(18) 0.0541(18) 0.0038(15) 0.0312(15) 0.0164(14)
C25A 0.0470(17) 0.0545(18) 0.0576(19) 0.0074(15) 0.0351(15) 0.0078(14)
C26A 0.0411(15) 0.0410(15) 0.0547(17) 0.0052(13) 0.0298(14) 0.0032(12)
C31A 0.0242(11) 0.0328(13) 0.0300(12) 0.0019(10) 0.0089(10) 0.0022(9)
C32A 0.0278(12) 0.0332(13) 0.0283(12) 0.0009(10) 0.0086(10) 0.0017(10)
C33A 0.0364(13) 0.0297(13) 0.0397(14) 0.0021(11) 0.0125(12) 0.0019(11)
C34A 0.0363(14) 0.0315(13) 0.0399(14) 0.0078(11) 0.0123(12) -0.0034(11)
C35A 0.0333(13) 0.0406(15) 0.0382(14) 0.0072(11) 0.0160(11) -0.0020(11)
C36A 0.0326(13) 0.0344(13) 0.0389(14) 0.0042(11) 0.0165(12) 0.0029(10)

loop_
_atom_type_symbol
_atom_type_description
_atom_type_scat_dispersion_real
_atom_type_scat_dispersion_imag
_atom_type_scat_source
C C 0.0033 0.0016 'International Tables Vol C Tables 4.2.6.8 and 6.1.1.4'
H H 0.0000 0.0000 'International Tables Vol C Tables 4.2.6.8 and 6.1.1.4'
B B 0.0013 0.0007 'International Tables Vol C Tables 4.2.6.8 and 6.1.1.4'
Fe Fe 0.3463 0.8444 'International Tables Vol C Tables 4.2.6.8 and 6.1.1.4'

loop_
_geom_angle_atom_site_label_1
_geom_angle_atom_site_label_2
_geom_angle_atom_site_label_3
_geom_angle
C1 Fe1 C2 42.00(10)
C1 Fe1 C5 41.87(10)
C2 Fe1 C5 68.99(11)
C1 Fe1 C13 158.35(11)
C2 Fe1 C13 120.31(11)
C5 Fe1 C13 156.75(11)
C1 Fe1 C12 123.70(10)
C2 Fe1 C12 107.80(11)
C5 Fe1 C12 161.81(10)
C13 Fe1 C12 40.70(11)
C1 Fe1 C14 160.83(11)
C2 Fe1 C14 154.76(11)
C5 Fe1 C14 122.61(11)
C13 Fe1 C14 40.28(12)
C12 Fe1 C14 68.14(11)
C1 Fe1 C15 125.65(10)
C2 Fe1 C15 163.32(10)
C5 Fe1 C15 109.46(11)
C13 Fe1 C15 67.96(11)
C12 Fe1 C15 68.17(11)
C14 Fe1 C15 40.44(11)
C1 Fe1 C4 69.66(10)
C2 Fe1 C4 68.15(11)
C5 Fe1 C4 40.26(10)
C13 Fe1 C4 119.97(11)
C12 Fe1 C4 156.73(11)
C14 Fe1 C4 105.24(11)
C15 Fe1 C4 122.14(11)
C1 Fe1 C3 69.72(10)
C2 Fe1 C3 40.41(10)
C5 Fe1 C3 67.99(11)
C13 Fe1 C3 104.39(11)
C12 Fe1 C3 121.94(12)
C14 Fe1 C3 118.98(11)
C15 Fe1 C3 155.71(11)
C4 Fe1 C3 40.15(11)
C1 Fe1 C11 110.27(10)
C2 Fe1 C11 126.39(10)
C5 Fe1 C11 126.01(11)
C13 Fe1 C11 67.98(10)
C12 Fe1 C11 40.58(11)
C14 Fe1 C11 67.75(10)
C15 Fe1 C11 40.19(10)
C4 Fe1 C11 159.49(11)
C3 Fe1 C11 160.26(11)
C1 B1 C21 128.9(2)
C1 B1 C31 128.1(2)
C21 B1 C31 103.0(2)
C5 C1 C2 105.2(2)
C5 C1 B1 123.8(2)
C2 C1 B1 123.0(2)
C5 C1 Fe1 69.74(14)
C2 C1 Fe1 69.42(14)
B1 C1 Fe1 100.12(15)
C3 C2 C1 109.1(2)
C3 C2 Fe1 71.11(14)
C1 C2 Fe1 68.58(13)
C3 C2 H2 125.5
C1 C2 H2 125.5
Fe1 C2 H2 126.4
C2 C3 C4 108.2(2)
C2 C3 Fe1 68.48(14)
C4 C3 Fe1 69.90(14)
C2 C3 H3 125.9
C4 C3 H3 125.9
Fe1 C3 H3 127.3
C5 C4 C3 108.3(2)
C5 C4 Fe1 68.84(14)
C3 C4 Fe1 69.95(14)
C5 C4 H4 125.8
C3 C4 H4 125.8
Fe1 C4 H4 127.0
C4 C5 C1 109.2(2)
C4 C5 Fe1 70.90(15)
C1 C5 Fe1 68.39(13)
C4 C5 H5 125.4
C1 C5 H5 125.4
Fe1 C5 H5 126.9
C15 C11 C12 107.9(2)
C15 C11 Fe1 69.49(13)
C12 C11 Fe1 68.87(14)
C15 C11 H11 126.1
C12 C11 H11 126.1
Fe1 C11 H11 127.1
C13 C12 C11 107.6(2)
C13 C12 Fe1 69.52(15)
C11 C12 Fe1 70.55(14)
C13 C12 H12 126.2
C11 C12 H12 126.2
Fe1 C12 H12 125.3
C14 C13 C12 108.3(2)
C14 C13 Fe1 70.10(15)
C12 C13 Fe1 69.78(15)
C14 C13 H13 125.9
C12 C13 H13 125.9
Fe1 C13 H13 125.8
C13 C14 C15 108.3(2)
C13 C14 Fe1 69.62(15)
C15 C14 Fe1 70.11(15)
C13 C14 H14 125.9
C15 C14 H14 125.9
Fe1 C14 H14 126.0
C11 C15 C14 108.0(2)
C11 C15 Fe1 70.32(14)
C14 C15 Fe1 69.45(14)
C11 C15 H15 126.0
C14 C15 H15 126.0
Fe1 C15 H15 125.8
C26 C21 C22 117.9(2)
C26 C21 B1 134.3(2)
C22 C21 B1 107.8(2)
C23 C22 C21 121.1(2)
C23 C22 C32 128.4(2)
C21 C22 C32 110.5(2)
C22 C23 C24 119.2(2)
C22 C23 H23 120.4
C24 C23 H23 120.4
C25 C24 C23 120.7(2)
C25 C24 H24 119.7
C23 C24 H24 119.7
C24 C25 C26 120.3(2)
C24 C25 H25 119.9
C26 C25 H25 119.9
C21 C26 C25 120.8(2)
C21 C26 H26 119.6
C25 C26 H26 119.6
C36 C31 C32 118.1(2)
C36 C31 B1 134.1(2)
C32 C31 B1 107.8(2)
C33 C32 C31 121.3(2)
C33 C32 C22 127.9(2)
C31 C32 C22 110.9(2)
C32 C33 C34 119.0(3)
C32 C33 H33 120.5
C34 C33 H33 120.5
C35 C34 C33 120.5(3)
C35 C34 H34 119.8
C33 C34 H34 119.8
C34 C35 C36 120.3(3)
C34 C35 H35 119.8
C36 C35 H35 119.8
C35 C36 C31 120.8(3)
C35 C36 H36 119.6
C31 C36 H36 119.6
C2A Fe1A C15A 159.67(12)
C2A Fe1A C5A 68.74(10)
C15A Fe1A C5A 106.29(11)
C2A Fe1A C1A 41.63(10)
C15A Fe1A C1A 121.57(11)
C5A Fe1A C1A 41.58(10)
C2A Fe1A C14A 159.28(11)
C15A Fe1A C14A 40.53(11)
C5A Fe1A C14A 119.72(11)
C1A Fe1A C14A 156.49(11)
C2A Fe1A C11A 124.86(12)
C15A Fe1A C11A 40.53(12)
C5A Fe1A C11A 124.14(11)
C1A Fe1A C11A 108.27(11)
C14A Fe1A C11A 68.16(12)
C2A Fe1A C13A 124.84(11)
C15A Fe1A C13A 67.87(11)
C5A Fe1A C13A 155.47(11)
C1A Fe1A C13A 161.85(11)
C14A Fe1A C13A 40.36(11)
C11A Fe1A C13A 67.86(12)
C2A Fe1A C12A 109.99(11)
C15A Fe1A C12A 68.25(11)
C5A Fe1A C12A 161.81(12)
C1A Fe1A C12A 125.23(11)
C14A Fe1A C12A 68.19(12)
C11A Fe1A C12A 40.61(12)
C13A Fe1A C12A 40.34(12)
C2A Fe1A C3A 40.65(10)
C15A Fe1A C3A 157.56(12)
C5A Fe1A C3A 68.07(11)
C1A Fe1A C3A 69.59(10)
C14A Fe1A C3A 121.82(11)
C11A Fe1A C3A 160.26(12)
C13A Fe1A C3A 107.72(11)
C12A Fe1A C3A 123.61(11)
C2A Fe1A C4A 68.28(11)
C15A Fe1A C4A 121.43(12)
C5A Fe1A C4A 40.15(10)
C1A Fe1A C4A 69.34(10)
C14A Fe1A C4A 105.16(11)
C11A Fe1A C4A 158.71(12)
C13A Fe1A C4A 120.96(11)
C12A Fe1A C4A 157.63(12)
C3A Fe1A C4A 40.39(11)
C1A B1A C31A 129.1(2)
C1A B1A C21A 127.9(2)
C31A B1A C21A 103.0(2)
C2A C1A C5A 105.1(2)
C2A C1A B1A 125.2(2)
C5A C1A B1A 125.9(2)
C2A C1A Fe1A 68.96(14)
C5A C1A Fe1A 69.20(13)
B1A C1A Fe1A 109.08(16)
C3A C2A C1A 109.3(2)
C3A C2A Fe1A 70.74(14)
C1A C2A Fe1A 69.40(13)
C3A C2A H2A 125.4
C1A C2A H2A 125.4
Fe1A C2A H2A 126.1
C2A C3A C4A 107.8(2)
C2A C3A Fe1A 68.61(14)
C4A C3A Fe1A 69.99(14)
C2A C3A H3A 126.1
C4A C3A H3A 126.1
Fe1A C3A H3A 126.9
C5A C4A C3A 108.1(2)
C5A C4A Fe1A 68.87(14)
C3A C4A Fe1A 69.62(14)
C5A C4A H4A 125.9
C3A C4A H4A 125.9
Fe1A C4A H4A 127.1
C4A C5A C1A 109.7(2)
C4A C5A Fe1A 70.97(15)
C1A C5A Fe1A 69.22(14)
C4A C5A H5A 125.2
C1A C5A H5A 125.2
Fe1A C5A H5A 126.2
C15A C11A C12A 107.9(3)
C15A C11A Fe1A 69.14(15)
C12A C11A Fe1A 69.98(15)
C15A C11A H11A 126.1
C12A C11A H11A 126.1
Fe1A C11A H11A 126.4
C13A C12A C11A 107.4(3)
C13A C12A Fe1A 69.74(16)
C11A C12A Fe1A 69.41(15)
C13A C12A H12A 126.3
C11A C12A H12A 126.3
Fe1A C12A H12A 126.1
C14A C13A C12A 108.7(3)
C14A C13A Fe1A 69.62(15)
C12A C13A Fe1A 69.92(16)
C14A C13A H13A 125.7
C12A C13A H13A 125.7
Fe1A C13A H13A 126.4
C15A C14A C13A 107.5(3)
C15A C14A Fe1A 69.14(15)
C13A C14A Fe1A 70.02(15)
C15A C14A H14A 126.2
C13A C14A H14A 126.2
Fe1A C14A H14A 126.2
C11A C15A C14A 108.6(2)
C11A C15A Fe1A 70.34(15)
C14A C15A Fe1A 70.33(15)
C11A C15A H15A 125.7
C14A C15A H15A 125.7
Fe1A C15A H15A 125.2
C26A C21A C22A 118.2(2)
C26A C21A B1A 133.7(2)
C22A C21A B1A 107.9(2)
C23A C22A C21A 121.4(2)
C23A C22A C32A 128.1(2)
C21A C22A C32A 110.5(2)
C22A C23A C24A 118.9(3)
C22A C23A H23A 120.5
C24A C23A H23A 120.5
C25A C24A C23A 120.5(3)
C25A C24A H24A 119.7
C23A C24A H24A 119.7
C24A C25A C26A 120.6(3)
C24A C25A H25A 119.7
C26A C25A H25A 119.7
C21A C26A C25A 120.3(3)
C21A C26A H26A 119.9
C25A C26A H26A 119.9
C36A C31A C32A 118.2(2)
C36A C31A B1A 133.8(2)
C32A C31A B1A 108.0(2)
C33A C32A C31A 121.3(2)
C33A C32A C22A 128.1(2)
C31A C32A C22A 110.6(2)
C32A C33A C34A 119.2(2)
C32A C33A H33A 120.4
C34A C33A H33A 120.4
C35A C34A C33A 120.6(2)
C35A C34A H34A 119.7
C33A C34A H34A 119.7
C34A C35A C36A 120.6(2)
C34A C35A H35A 119.7
C36A C35A H35A 119.7
C35A C36A C31A 120.1(2)
C35A C36A H36A 120.0
C31A C36A H36A 120.0

loop_
_geom_bond_atom_site_label_1
_geom_bond_atom_site_label_2
_geom_bond_distance
Fe1 C1 2.029(2)
Fe1 C2 2.041(3)
Fe1 C5 2.047(3)
Fe1 C13 2.051(3)
Fe1 C12 2.055(3)
Fe1 C14 2.057(3)
Fe1 C15 2.066(2)
Fe1 C4 2.075(2)
Fe1 C3 2.075(3)
Fe1 C11 2.077(2)
B1 C1 1.528(4)
B1 C21 1.592(4)
B1 C31 1.593(4)
C1 C5 1.457(3)
C1 C2 1.459(4)
C2 C3 1.422(4)
C2 H2 0.9500
C3 C4 1.425(4)
C3 H3 0.9500
C4 C5 1.419(4)
C4 H4 0.9500
C5 H5 0.9500
C11 C15 1.424(4)
C11 C12 1.433(4)
C11 H11 0.9500
C12 C13 1.428(4)
C12 H12 0.9500
C13 C14 1.415(4)
C13 H13 0.9500
C14 C15 1.425(4)
C14 H14 0.9500
C15 H15 0.9500
C21 C26 1.392(3)
C21 C22 1.426(3)
C22 C23 1.392(3)
C22 C32 1.485(3)
C23 C24 1.393(4)
C23 H23 0.9500
C24 C25 1.381(4)
C24 H24 0.9500
C25 C26 1.400(4)
C25 H25 0.9500
C26 H26 0.9500
C31 C36 1.395(3)
C31 C32 1.421(3)
C32 C33 1.390(3)
C33 C34 1.400(4)
C33 H33 0.9500
C34 C35 1.386(5)
C34 H34 0.9500
C35 C36 1.394(4)
C35 H35 0.9500
C36 H36 0.9500
Fe1A C2A 2.040(2)
Fe1A C15A 2.041(3)
Fe1A C5A 2.046(2)
Fe1A C1A 2.046(2)
Fe1A C14A 2.057(3)
Fe1A C11A 2.057(3)
Fe1A C13A 2.062(3)
Fe1A C12A 2.065(3)
Fe1A C3A 2.068(2)
Fe1A C4A 2.073(3)
B1A C1A 1.534(4)
B1A C31A 1.582(4)
B1A C21A 1.588(4)
C1A C2A 1.452(4)
C1A C5A 1.453(4)
C2A C3A 1.427(4)
C2A H2A 0.9500
C3A C4A 1.430(4)
C3A H3A 0.9500
C4A C5A 1.414(4)
C4A H4A 0.9500
C5A H5A 0.9500
C11A C15A 1.420(4)
C11A C12A 1.430(4)
C11A H11A 0.9500
C12A C13A 1.423(4)
C12A H12A 0.9500
C13A C14A 1.421(4)
C13A H13A 0.9500
C14A C15A 1.420(4)
C14A H14A 0.9500
C15A H15A 0.9500
C21A C26A 1.396(4)
C21A C22A 1.419(4)
C22A C23A 1.392(4)
C22A C32A 1.486(4)
C23A C24A 1.399(4)
C23A H23A 0.9500
C24A C25A 1.382(4)
C24A H24A 0.9500
C25A C26A 1.401(4)
C25A H25A 0.9500
C26A H26A 0.9500
C31A C36A 1.401(4)
C31A C32A 1.420(3)
C32A C33A 1.385(4)
C33A C34A 1.396(4)
C33A H33A 0.9500
C34A C35A 1.382(4)
C34A H34A 0.9500
C35A C36A 1.399(4)
C35A H35A 0.9500
C36A H36A 0.9500

loop_
_geom_torsion_atom_site_label_1
_geom_torsion_atom_site_label_2
_geom_torsion_atom_site_label_3
_geom_torsion_atom_site_label_4
_geom_torsion
C21 B1 C1 C5 -162.5(2)
C31 B1 C1 C5 15.7(4)
C21 B1 C1 C2 -18.3(4)
C31 B1 C1 C2 160.0(2)
C21 B1 C1 Fe1 -90.2(3)
C31 B1 C1 Fe1 88.1(3)
C2 Fe1 C1 C5 -115.9(2)
C13 Fe1 C1 C5 -157.0(3)
C12 Fe1 C1 C5 165.18(15)
C14 Fe1 C1 C5 41.4(4)
C15 Fe1 C1 C5 79.29(17)
C4 Fe1 C1 C5 -36.32(15)
C3 Fe1 C1 C5 -79.26(16)
C11 Fe1 C1 C5 121.80(15)
C5 Fe1 C1 C2 115.9(2)
C13 Fe1 C1 C2 -41.1(3)
C12 Fe1 C1 C2 -78.96(17)
C14 Fe1 C1 C2 157.3(3)
C15 Fe1 C1 C2 -164.84(15)
C4 Fe1 C1 C2 79.55(15)
C3 Fe1 C1 C2 36.60(15)
C11 Fe1 C1 C2 -122.33(15)
C2 Fe1 C1 B1 121.6(2)
C5 Fe1 C1 B1 -122.5(2)
C13 Fe1 C1 B1 80.5(3)
C12 Fe1 C1 B1 42.7(2)
C14 Fe1 C1 B1 -81.1(3)
C15 Fe1 C1 B1 -43.2(2)
C4 Fe1 C1 B1 -158.81(19)
C3 Fe1 C1 B1 158.25(19)
C11 Fe1 C1 B1 -0.69(19)
C5 C1 C2 C3 1.2(3)
B1 C1 C2 C3 -148.6(2)
Fe1 C1 C2 C3 -59.76(18)
C5 C1 C2 Fe1 60.99(15)
B1 C1 C2 Fe1 -88.8(2)
C1 Fe1 C2 C3 120.4(2)
C5 Fe1 C2 C3 80.32(17)
C13 Fe1 C2 C3 -75.96(19)
C12 Fe1 C2 C3 -118.69(17)
C14 Fe1 C2 C3 -42.3(3)
C15 Fe1 C2 C3 168.1(3)
C4 Fe1 C2 C3 36.93(17)
C11 Fe1 C2 C3 -159.72(16)
C5 Fe1 C2 C1 -40.04(14)
C13 Fe1 C2 C1 163.68(14)
C12 Fe1 C2 C1 120.96(15)
C14 Fe1 C2 C1 -162.7(2)
C15 Fe1 C2 C1 47.8(4)
C4 Fe1 C2 C1 -83.43(15)
C3 Fe1 C2 C1 -120.4(2)
C11 Fe1 C2 C1 79.92(17)
C1 C2 C3 C4 -0.6(3)
Fe1 C2 C3 C4 -58.76(18)
C1 C2 C3 Fe1 58.21(17)
C1 Fe1 C3 C2 -37.99(16)
C5 Fe1 C3 C2 -83.01(17)
C13 Fe1 C3 C2 120.15(17)
C12 Fe1 C3 C2 79.83(19)
C14 Fe1 C3 C2 160.84(16)
C15 Fe1 C3 C2 -171.8(2)
C4 Fe1 C3 C2 -120.1(2)
C11 Fe1 C3 C2 55.7(4)
C1 Fe1 C3 C4 82.14(17)
C2 Fe1 C3 C4 120.1(2)
C5 Fe1 C3 C4 37.12(16)
C13 Fe1 C3 C4 -119.71(17)
C12 Fe1 C3 C4 -160.04(16)
C14 Fe1 C3 C4 -79.02(19)
C15 Fe1 C3 C4 -51.6(3)
C11 Fe1 C3 C4 175.8(3)
C2 C3 C4 C5 -0.4(3)
Fe1 C3 C4 C5 -58.28(18)
C2 C3 C4 Fe1 57.89(18)
C1 Fe1 C4 C5 37.71(15)
C2 Fe1 C4 C5 82.87(17)
C13 Fe1 C4 C5 -163.78(16)
C12 Fe1 C4 C5 167.2(3)
C14 Fe1 C4 C5 -122.86(16)
C15 Fe1 C4 C5 -82.36(18)
C3 Fe1 C4 C5 120.0(2)
C11 Fe1 C4 C5 -55.9(4)
C1 Fe1 C4 C3 -82.31(17)
C2 Fe1 C4 C3 -37.16(16)
C5 Fe1 C4 C3 -120.0(2)
C13 Fe1 C4 C3 76.20(19)
C12 Fe1 C4 C3 47.2(3)
C14 Fe1 C4 C3 117.11(17)
C15 Fe1 C4 C3 157.62(16)
C11 Fe1 C4 C3 -176.0(3)
C3 C4 C5 C1 1.2(3)
Fe1 C4 C5 C1 -57.77(17)
C3 C4 C5 Fe1 58.96(18)
C2 C1 C5 C4 -1.5(3)
B1 C1 C5 C4 148.0(2)
Fe1 C1 C5 C4 59.30(18)
C2 C1 C5 Fe1 -60.78(16)
B1 C1 C5 Fe1 88.7(2)
C1 Fe1 C5 C4 -120.8(2)
C2 Fe1 C5 C4 -80.59(17)
C13 Fe1 C5 C4 37.8(3)
C12 Fe1 C5 C4 -163.7(3)
C14 Fe1 C5 C4 74.18(19)
C15 Fe1 C5 C4 117.11(16)
C3 Fe1 C5 C4 -37.03(16)
C11 Fe1 C5 C4 158.98(16)
C2 Fe1 C5 C1 40.17(14)
C13 Fe1 C5 C1 158.6(3)
C12 Fe1 C5 C1 -43.0(4)
C14 Fe1 C5 C1 -165.06(14)
C15 Fe1 C5 C1 -122.13(15)
C4 Fe1 C5 C1 120.8(2)
C3 Fe1 C5 C1 83.73(16)
C11 Fe1 C5 C1 -80.26(17)
C1 Fe1 C11 C15 -121.70(16)
C2 Fe1 C11 C15 -166.32(15)
C5 Fe1 C11 C15 -77.17(18)
C13 Fe1 C11 C15 81.46(17)
C12 Fe1 C11 C15 119.7(2)
C14 Fe1 C11 C15 37.83(16)
C4 Fe1 C11 C15 -35.7(4)
C3 Fe1 C11 C15 152.0(3)
C1 Fe1 C11 C12 118.56(16)
C2 Fe1 C11 C12 73.94(19)
C5 Fe1 C11 C12 163.09(15)
C13 Fe1 C11 C12 -38.28(16)
C14 Fe1 C11 C12 -81.91(17)
C15 Fe1 C11 C12 -119.7(2)
C4 Fe1 C11 C12 -155.5(3)
C3 Fe1 C11 C12 32.3(4)
C15 C11 C12 C13 1.2(3)
Fe1 C11 C12 C13 59.93(18)
C15 C11 C12 Fe1 -58.71(17)
C1 Fe1 C12 C13 159.69(16)
C2 Fe1 C12 C13 116.07(17)
C5 Fe1 C12 C13 -167.2(3)
C14 Fe1 C12 C13 -37.42(17)
C15 Fe1 C12 C13 -81.14(18)
C4 Fe1 C12 C13 40.1(4)
C3 Fe1 C12 C13 74.0(2)
C11 Fe1 C12 C13 -118.3(2)
C1 Fe1 C12 C11 -82.04(18)
C2 Fe1 C12 C11 -125.66(16)
C5 Fe1 C12 C11 -48.9(4)
C13 Fe1 C12 C11 118.3(2)
C14 Fe1 C12 C11 80.86(17)
C15 Fe1 C12 C11 37.13(15)
C4 Fe1 C12 C11 158.4(2)
C3 Fe1 C12 C11 -167.73(15)
C11 C12 C13 C14 -0.8(3)
Fe1 C12 C13 C14 59.75(18)
C11 C12 C13 Fe1 -60.59(18)
C1 Fe1 C13 C14 -170.8(2)
C2 Fe1 C13 C14 158.57(15)
C5 Fe1 C13 C14 50.6(3)
C12 Fe1 C13 C14 -119.3(2)
C15 Fe1 C13 C14 -37.59(16)
C4 Fe1 C13 C14 77.81(18)
C3 Fe1 C13 C14 118.09(16)
C11 Fe1 C13 C14 -81.10(17)
C1 Fe1 C13 C12 -51.5(3)
C2 Fe1 C13 C12 -82.15(19)
C5 Fe1 C13 C12 169.9(2)
C14 Fe1 C13 C12 119.3(2)
C15 Fe1 C13 C12 81.68(18)
C4 Fe1 C13 C12 -162.91(16)
C3 Fe1 C13 C12 -122.63(17)
C11 Fe1 C13 C12 38.17(16)
C12 C13 C14 C15 0.1(3)
Fe1 C13 C14 C15 59.68(18)
C12 C13 C14 Fe1 -59.55(18)
C1 Fe1 C14 C13 169.6(3)
C2 Fe1 C14 C13 -47.7(3)
C5 Fe1 C14 C13 -158.76(15)
C12 Fe1 C14 C13 37.80(16)
C15 Fe1 C14 C13 119.3(2)
C4 Fe1 C14 C13 -118.64(16)
C3 Fe1 C14 C13 -77.64(18)
C11 Fe1 C14 C13 81.74(17)
C1 Fe1 C14 C15 50.3(4)
C2 Fe1 C14 C15 -167.0(2)
C5 Fe1 C14 C15 81.90(18)
C13 Fe1 C14 C15 -119.3(2)
C12 Fe1 C14 C15 -81.54(17)
C4 Fe1 C14 C15 122.02(17)
C3 Fe1 C14 C15 163.03(16)
C11 Fe1 C14 C15 -37.60(16)
C12 C11 C15 C14 -1.2(3)
Fe1 C11 C15 C14 -59.47(17)
C12 C11 C15 Fe1 58.32(17)
C13 C14 C15 C11 0.6(3)
Fe1 C14 C15 C11 60.01(17)
C13 C14 C15 Fe1 -59.38(18)
C1 Fe1 C15 C11 79.16(18)
C2 Fe1 C15 C11 41.6(4)
C5 Fe1 C15 C11 123.23(16)
C13 Fe1 C15 C11 -81.51(17)
C12 Fe1 C15 C11 -37.48(15)
C14 Fe1 C15 C11 -119.0(2)
C4 Fe1 C15 C11 166.02(15)
C3 Fe1 C15 C11 -157.3(3)
C1 Fe1 C15 C14 -161.89(16)
C2 Fe1 C15 C14 160.5(3)
C5 Fe1 C15 C14 -117.82(17)
C13 Fe1 C15 C14 37.44(17)
C12 Fe1 C15 C14 81.48(18)
C4 Fe1 C15 C14 -75.02(19)
C3 Fe1 C15 C14 -38.4(3)
C11 Fe1 C15 C14 119.0(2)
C1 B1 C21 C26 -2.4(5)
C31 B1 C21 C26 179.0(3)
C1 B1 C21 C22 177.4(2)
C31 B1 C21 C22 -1.2(2)
C26 C21 C22 C23 0.3(3)
B1 C21 C22 C23 -179.5(2)
C26 C21 C22 C32 179.3(2)
B1 C21 C22 C32 -0.5(2)
C21 C22 C23 C24 0.6(3)
C32 C22 C23 C24 -178.3(2)
C22 C23 C24 C25 -1.1(4)
C23 C24 C25 C26 0.8(4)
C22 C21 C26 C25 -0.6(4)
B1 C21 C26 C25 179.2(3)
C24 C25 C26 C21 0.0(5)
C1 B1 C31 C36 2.9(4)
C21 B1 C31 C36 -178.5(3)
C1 B1 C31 C32 -176.0(2)
C21 B1 C31 C32 2.6(2)
C36 C31 C32 C33 -1.7(4)
B1 C31 C32 C33 177.4(2)
C36 C31 C32 C22 177.8(2)
B1 C31 C32 C22 -3.1(3)
C23 C22 C32 C33 0.8(4)
C21 C22 C32 C33 -178.2(2)
C23 C22 C32 C31 -178.7(2)
C21 C22 C32 C31 2.3(3)
C31 C32 C33 C34 1.5(4)
C22 C32 C33 C34 -178.0(2)
C32 C33 C34 C35 -0.4(4)
C33 C34 C35 C36 -0.5(4)
C34 C35 C36 C31 0.2(4)
C32 C31 C36 C35 0.9(4)
B1 C31 C36 C35 -178.0(3)
C31A B1A C1A C2A -157.1(2)
C21A B1A C1A C2A 23.0(4)
C31A B1A C1A C5A -2.1(4)
C21A B1A C1A C5A 177.9(2)
C31A B1A C1A Fe1A -79.8(3)
C21A B1A C1A Fe1A 100.3(3)
C15A Fe1A C1A C2A 164.87(16)
C5A Fe1A C1A C2A -116.4(2)
C14A Fe1A C1A C2A -160.6(3)
C11A Fe1A C1A C2A 122.32(16)
C13A Fe1A C1A C2A 47.8(4)
C12A Fe1A C1A C2A 80.53(18)
C3A Fe1A C1A C2A -36.87(15)
C4A Fe1A C1A C2A -80.14(16)
C2A Fe1A C1A C5A 116.4(2)
C15A Fe1A C1A C5A -78.68(18)
C14A Fe1A C1A C5A -44.1(3)
C11A Fe1A C1A C5A -121.23(16)
C13A Fe1A C1A C5A 164.3(3)
C12A Fe1A C1A C5A -163.02(15)
C3A Fe1A C1A C5A 79.57(16)
C4A Fe1A C1A C5A 36.31(15)
C2A Fe1A C1A B1A -121.4(2)
C15A Fe1A C1A B1A 43.5(2)
C5A Fe1A C1A B1A 122.2(2)
C14A Fe1A C1A B1A 78.0(3)
C11A Fe1A C1A B1A 0.9(2)
C13A Fe1A C1A B1A -73.6(4)
C12A Fe1A C1A B1A -40.9(2)
C3A Fe1A C1A B1A -158.3(2)
C4A Fe1A C1A B1A 158.5(2)
C5A C1A C2A C3A -0.4(3)
B1A C1A C2A C3A 158.7(2)
Fe1A C1A C2A C3A 59.70(17)
C5A C1A C2A Fe1A -60.12(16)
B1A C1A C2A Fe1A 99.0(2)
C15A Fe1A C2A C3A -160.1(3)
C5A Fe1A C2A C3A -80.68(17)
C1A Fe1A C2A C3A -120.3(2)
C14A Fe1A C2A C3A 37.7(4)
C11A Fe1A C2A C3A 161.74(16)
C13A Fe1A C2A C3A 76.03(19)
C12A Fe1A C2A C3A 118.72(17)
C4A Fe1A C2A C3A -37.38(16)
C15A Fe1A C2A C1A -39.8(4)
C5A Fe1A C2A C1A 39.62(15)
C14A Fe1A C2A C1A 158.0(3)
C11A Fe1A C2A C1A -77.96(19)
C13A Fe1A C2A C1A -163.67(15)
C12A Fe1A C2A C1A -120.98(16)
C3A Fe1A C2A C1A 120.3(2)
C4A Fe1A C2A C1A 82.92(16)
C1A C2A C3A C4A 0.3(3)
Fe1A C2A C3A C4A 59.22(17)
C1A C2A C3A Fe1A -58.88(17)
C15A Fe1A C3A C2A 162.0(3)
C5A Fe1A C3A C2A 82.46(16)
C1A Fe1A C3A C2A 37.74(15)
C14A Fe1A C3A C2A -165.26(15)
C11A Fe1A C3A C2A -49.6(4)
C13A Fe1A C3A C2A -123.26(16)
C12A Fe1A C3A C2A -81.72(19)
C4A Fe1A C3A C2A 119.5(2)
C2A Fe1A C3A C4A -119.5(2)
C15A Fe1A C3A C4A 42.5(4)
C5A Fe1A C3A C4A -37.03(15)
C1A Fe1A C3A C4A -81.75(16)
C14A Fe1A C3A C4A 75.25(18)
C11A Fe1A C3A C4A -169.1(3)
C13A Fe1A C3A C4A 117.25(16)
C12A Fe1A C3A C4A 158.80(16)
C2A C3A C4A C5A -0.1(3)
Fe1A C3A C4A C5A 58.25(17)
C2A C3A C4A Fe1A -58.35(17)
C2A Fe1A C4A C5A -82.35(16)
C15A Fe1A C4A C5A 77.62(18)
C1A Fe1A C4A C5A -37.55(15)
C14A Fe1A C4A C5A 118.39(16)
C11A Fe1A C4A C5A 49.9(4)
C13A Fe1A C4A C5A 159.09(15)
C12A Fe1A C4A C5A -172.3(3)
C3A Fe1A C4A C5A -120.0(2)
C2A Fe1A C4A C3A 37.61(15)
C15A Fe1A C4A C3A -162.42(16)
C5A Fe1A C4A C3A 120.0(2)
C1A Fe1A C4A C3A 82.41(16)
C14A Fe1A C4A C3A -121.65(16)
C11A Fe1A C4A C3A 169.8(3)
C13A Fe1A C4A C3A -80.94(18)
C12A Fe1A C4A C3A -52.3(3)
C3A C4A C5A C1A -0.2(3)
Fe1A C4A C5A C1A 58.55(17)
C3A C4A C5A Fe1A -58.71(18)
C2A C1A C5A C4A 0.4(3)
B1A C1A C5A C4A -158.6(2)
Fe1A C1A C5A C4A -59.61(18)
C2A C1A C5A Fe1A 59.96(16)
B1A C1A C5A Fe1A -99.0(2)
C2A Fe1A C5A C4A 81.10(17)
C15A Fe1A C5A C4A -119.74(17)
C1A Fe1A C5A C4A 120.8(2)
C14A Fe1A C5A C4A -77.89(18)
C11A Fe1A C5A C4A -160.40(16)
C13A Fe1A C5A C4A -47.5(3)
C12A Fe1A C5A C4A 170.6(3)
C3A Fe1A C5A C4A 37.24(16)
C2A Fe1A C5A C1A -39.66(14)
C15A Fe1A C5A C1A 119.50(16)
C14A Fe1A C5A C1A 161.34(15)
C11A Fe1A C5A C1A 78.84(18)
C13A Fe1A C5A C1A -168.2(2)
C12A Fe1A C5A C1A 49.8(4)
C3A Fe1A C5A C1A -83.53(15)
C4A Fe1A C5A C1A -120.8(2)
C2A Fe1A C11A C15A 160.71(16)
C5A Fe1A C11A C15A 74.2(2)
C1A Fe1A C11A C15A 117.54(17)
C14A Fe1A C11A C15A -37.69(17)
C13A Fe1A C11A C15A -81.37(18)
C12A Fe1A C11A C15A -119.2(3)
C3A Fe1A C11A C15A -162.1(3)
C4A Fe1A C11A C15A 37.7(4)
C2A Fe1A C11A C12A -80.1(2)
C15A Fe1A C11A C12A 119.2(3)
C5A Fe1A C11A C12A -166.54(16)
C1A Fe1A C11A C12A -123.25(18)
C14A Fe1A C11A C12A 81.52(19)
C13A Fe1A C11A C12A 37.84(17)
C3A Fe1A C11A C12A -42.9(4)
C4A Fe1A C11A C12A 156.9(3)
C15A C11A C12A C13A -0.7(3)
Fe1A C11A C12A C13A -59.65(18)
C15A C11A C12A Fe1A 58.96(18)
C2A Fe1A C12A C13A -120.71(16)
C15A Fe1A C12A C13A 80.98(18)
C5A Fe1A C12A C13A 156.7(3)
C1A Fe1A C12A C13A -164.92(15)
C14A Fe1A C12A C13A 37.18(16)
C11A Fe1A C12A C13A 118.6(2)
C3A Fe1A C12A C13A -77.40(19)
C4A Fe1A C12A C13A -39.4(4)
C2A Fe1A C12A C11A 120.68(18)
C15A Fe1A C12A C11A -37.63(18)
C5A Fe1A C12A C11A 38.1(4)
C1A Fe1A C12A C11A 76.5(2)
C14A Fe1A C12A C11A -81.43(19)
C13A Fe1A C12A C11A -118.6(2)
C3A Fe1A C12A C11A 163.98(17)
C4A Fe1A C12A C11A -158.0(3)
C11A C12A C13A C14A 0.4(3)
Fe1A C12A C13A C14A -59.01(18)
C11A C12A C13A Fe1A 59.45(18)
C2A Fe1A C13A C14A -160.19(16)
C15A Fe1A C13A C14A 37.95(17)
C5A Fe1A C13A C14A -42.8(3)
C1A Fe1A C13A C14A 163.0(3)
C11A Fe1A C13A C14A 81.86(19)
C12A Fe1A C13A C14A 120.0(2)
C3A Fe1A C13A C14A -118.61(17)
C4A Fe1A C13A C14A -76.41(19)
C2A Fe1A C13A C12A 79.86(19)
C15A Fe1A C13A C12A -82.00(18)
C5A Fe1A C13A C12A -162.7(2)
C1A Fe1A C13A C12A 43.0(4)
C14A Fe1A C13A C12A -120.0(2)
C11A Fe1A C13A C12A -38.09(17)
C3A Fe1A C13A C12A 121.43(17)
C4A Fe1A C13A C12A 163.64(16)
C12A C13A C14A C15A 0.0(3)
Fe1A C13A C14A C15A -59.21(18)
C12A C13A C14A Fe1A 59.19(18)
C2A Fe1A C14A C15A 170.6(3)
C5A Fe1A C14A C15A -80.18(19)
C1A Fe1A C14A C15A -48.0(3)
C11A Fe1A C14A C15A 37.69(17)
C13A Fe1A C14A C15A 118.8(2)
C12A Fe1A C14A C15A 81.59(19)
C3A Fe1A C14A C15A -161.45(17)
C4A Fe1A C14A C15A -120.97(17)
C2A Fe1A C14A C13A 51.9(4)
C15A Fe1A C14A C13A -118.8(2)
C5A Fe1A C14A C13A 161.06(16)
C1A Fe1A C14A C13A -166.8(2)
C11A Fe1A C14A C13A -81.07(19)
C12A Fe1A C14A C13A -37.17(17)
C3A Fe1A C14A C13A 79.8(2)
C4A Fe1A C14A C13A 120.28(18)
C12A C11A C15A C14A 0.7(3)
Fe1A C11A C15A C14A 60.18(18)
C12A C11A C15A Fe1A -59.49(18)
C13A C14A C15A C11A -0.4(3)
Fe1A C14A C15A C11A -60.19(18)
C13A C14A C15A Fe1A 59.76(18)
C2A Fe1A C15A C11A -51.3(4)
C5A Fe1A C15A C11A -123.91(17)
C1A Fe1A C15A C11A -81.22(19)
C14A Fe1A C15A C11A 119.1(2)
C13A Fe1A C15A C11A 81.35(19)
C12A Fe1A C15A C11A 37.71(18)
C3A Fe1A C15A C11A 164.2(3)
C4A Fe1A C15A C11A -164.93(17)
C2A Fe1A C15A C14A -170.4(3)
C5A Fe1A C15A C14A 116.94(17)
C1A Fe1A C15A C14A 159.63(16)
C11A Fe1A C15A C14A -119.1(2)
C13A Fe1A C15A C14A -37.80(17)
C12A Fe1A C15A C14A -81.44(19)
C3A Fe1A C15A C14A 45.1(4)
C4A Fe1A C15A C14A 75.92(19)
C1A B1A C21A C26A 5.1(5)
C31A B1A C21A C26A -174.9(3)
C1A B1A C21A C22A -179.3(2)
C31A B1A C21A C22A 0.7(3)
C26A C21A C22A C23A -1.0(4)
B1A C21A C22A C23A -177.4(2)
C26A C21A C22A C32A 176.7(2)
B1A C21A C22A C32A 0.3(3)
C21A C22A C23A C24A 0.5(4)
C32A C22A C23A C24A -176.8(3)
C22A C23A C24A C25A 0.5(5)
C23A C24A C25A C26A -0.9(5)
C22A C21A C26A C25A 0.6(4)
B1A C21A C26A C25A 175.9(3)
C24A C25A C26A C21A 0.3(5)
C1A B1A C31A C36A -0.4(5)
C21A B1A C31A C36A 179.6(3)
C1A B1A C31A C32A 178.5(2)
C21A B1A C31A C32A -1.6(2)
C36A C31A C32A C33A 0.2(3)
B1A C31A C32A C33A -178.9(2)
C36A C31A C32A C22A -179.1(2)
B1A C31A C32A C22A 1.8(3)
C23A C22A C32A C33A -3.1(4)
C21A C22A C32A C33A 179.4(2)
C23A C22A C32A C31A 176.1(3)
C21A C22A C32A C31A -1.4(3)
C31A C32A C33A C34A -0.8(4)
C22A C32A C33A C34A 178.4(2)
C32A C33A C34A C35A 0.8(4)
C33A C34A C35A C36A -0.3(4)
C34A C35A C36A C31A -0.3(4)
C32A C31A C36A C35A 0.4(4)
B1A C31A C36A C35A 179.1(2)
